data_4114487
loop_
_publ_author_name
'Eric G. Tulsky'
'Nathan R. M. Crawford'
'St\'ephane A. Baudron'
'Patrick Batail'
'Jeffrey R. Long'

_publ_section_title
;
 Cluster-to-Metal Magnetic Coupling: Synthesis and Characterization of
 25-Electron [Re6-nOsnSe8(CN)6](5-n)- (n = 1, 2) Clusters and
 {Re6-nOsnSe8[CNCu(Me6tren)]6}9+ (n = 0, 1, 2) Assemblies
;
_journal_name_full 'Journal of the American Chemical Society'
_journal_page_first 15543
_journal_page_last 15553
_journal_paper_doi 10.1021/ja037444q
_journal_volume 125
_journal_year 2003
_chemical_formula_sum 'C115 H222 Cu6 F27 N44 O27 Os2 Re4 S9 Se8'
_chemical_formula_weight 5593.03
_chemical_name_systematic
; 
 ? 
;
_space_group_IT_number 205
_symmetry_cell_setting cubic
_symmetry_space_group_name_Hall '-P 2ac 2ab 3'
_symmetry_space_group_name_H-M 'P a -3'
_atom_sites_solution_hydrogens geom
_atom_sites_solution_primary direct
_atom_sites_solution_secondary difmap
_audit_creation_method SHELXL
_cell_angle_alpha 90.00
_cell_angle_beta 90.00
_cell_angle_gamma 90.00
_cell_formula_units_Z 4
_cell_length_a 27.2115(2)
_cell_length_b 27.2115(2)
_cell_length_c 27.2115(2)
_cell_measurement_temperature 132(2)
_cell_volume 20149.2(3)
_computing_structure_refinement 'SHELXL-93 (Sheldrick, 1993)'
_computing_structure_solution 'SHELXS-86 (Sheldrick, 1990)'
_diffrn_ambient_temperature 293(2)
_diffrn_radiation_monochromator graphite
_diffrn_radiation_source 'fine-focus sealed tube'
_diffrn_radiation_type MoK\a
_diffrn_radiation_wavelength 0.71073
_diffrn_reflns_av_R_equivalents 0.0462
_diffrn_reflns_av_sigmaI/netI 0.0361
_diffrn_reflns_limit_h_max 32
_diffrn_reflns_limit_h_min -13
_diffrn_reflns_limit_k_max 20
_diffrn_reflns_limit_k_min -13
_diffrn_reflns_limit_l_max 31
_diffrn_reflns_limit_l_min -7
_diffrn_reflns_number 38893
_diffrn_reflns_theta_max 25.58
_diffrn_reflns_theta_min 1.67
_exptl_absorpt_coefficient_mu 5.895
_exptl_crystal_colour green
_exptl_crystal_density_diffrn 1.844
_exptl_crystal_description 'cubic block '
_exptl_crystal_F_000 10884
_exptl_crystal_size_max 0.48
_exptl_crystal_size_mid 0.42
_exptl_crystal_size_min 0.31
_refine_diff_density_max 2.611
_refine_diff_density_min -2.133
_refine_diff_density_rms 0.178
_refine_ls_extinction_method none
_refine_ls_goodness_of_fit_all 1.546
_refine_ls_goodness_of_fit_obs 1.787
_refine_ls_matrix_type full
_refine_ls_number_parameters 347
_refine_ls_number_reflns 5827
_refine_ls_number_restraints 0
_refine_ls_restrained_S_all 1.565
_refine_ls_restrained_S_obs 1.787
_refine_ls_R_factor_all 0.1100
_refine_ls_R_factor_obs 0.0593
_refine_ls_shift/esd_max 2.757
_refine_ls_shift/esd_mean 0.064
_refine_ls_structure_factor_coef Fsqd
_refine_ls_weighting_details 'w=1/[\s^2^(Fo^2^)+(0.0549P)^2^+0.0000P] where P=(Fo^2^+2Fc^2^)/3'
_refine_ls_weighting_scheme calc
_refine_ls_wR_factor_all 0.1686
_refine_ls_wR_factor_obs 0.1442
_reflns_number_observed 3417
_reflns_number_total 5854
_reflns_observed_criterion >2sigma(I)
_cod_data_source_file ja037444qsi20031002_112603_6.cif
_cod_data_source_block 9
_cod_depositor_comments
;
The following automatic conversions were performed:

'_refine_ls_weighting_scheme' value 'calc
w=1/[\s^2^(Fo^2^)+(0.0549P)^2^+0.0000P] where P=(Fo^2^+2Fc^2^)/3' was
changed to 'calc'. New tag '_refine_ls_weighting_details' was
created. The value of the new tag was set to
'w=1/[\s^2^(Fo^2^)+(0.0549P)^2^+0.0000P] where P=(Fo^2^+2Fc^2^)/3'.

Automatic conversion script
Id: cif_fix_values 3143 2015-03-26 13:38:13Z robertas 
;
_cod_database_code 4114487

loop_
_symmetry_equiv_pos_as_xyz
'x, y, z'
'-x+1/2, -y, z+1/2'
'-x, y+1/2, -z+1/2'
'x+1/2, -y+1/2, -z'
'z, x, y'
'z+1/2, -x+1/2, -y'
'-z+1/2, -x, y+1/2'
'-z, x+1/2, -y+1/2'
'y, z, x'
'-y, z+1/2, -x+1/2'
'y+1/2, -z+1/2, -x'
'-y+1/2, -z, x+1/2'
'-x, -y, -z'
'x-1/2, y, -z-1/2'
'x, -y-1/2, z-1/2'
'-x-1/2, y-1/2, z'
'-z, -x, -y'
'-z-1/2, x-1/2, y'
'z-1/2, x, -y-1/2'
'z, -x-1/2, y-1/2'
'-y, -z, -x'
'y, -z-1/2, x-1/2'
'-y-1/2, z-1/2, x'
'y-1/2, z, -x-1/2'

loop_
_atom_site_aniso_label
_atom_site_aniso_U_11
_atom_site_aniso_U_22
_atom_site_aniso_U_33
_atom_site_aniso_U_23
_atom_site_aniso_U_13
_atom_site_aniso_U_12
Os1 0.0094(2) 0.0135(2) 0.0133(2) -0.00028(14) 0.00033(14) 0.00018(14)
Re1 0.0094(2) 0.0135(2) 0.0133(2) -0.00028(14) 0.00033(14) 0.00018(14)
Se1 0.0192(4) 0.0192(4) 0.0192(4) 0.0047(4) 0.0047(4) -0.0047(4)
Se2 0.0199(5) 0.0168(5) 0.0163(5) 0.0032(4) -0.0050(4) 0.0048(4)
C1 0.022(5) 0.024(5) 0.042(6) -0.002(4) 0.000(4) 0.002(4)
Cu1 0.0093(6) 0.0348(7) 0.0329(7) 0.0012(5) 0.0012(5) 0.0033(5)
N1 0.011(4) 0.042(5) 0.033(5) -0.009(4) -0.001(3) -0.001(4)
N2 0.004(4) 0.035(5) 0.042(5) -0.005(4) 0.003(3) -0.002(3)
N3 0.023(5) 0.041(5) 0.048(6) 0.001(4) -0.004(4) 0.011(4)
N4 0.027(5) 0.048(6) 0.035(5) -0.003(4) -0.005(4) 0.018(4)
N5 0.018(4) 0.039(5) 0.028(5) 0.001(4) -0.002(4) -0.005(4)
C2 0.022(5) 0.035(6) 0.060(7) 0.007(5) 0.006(5) -0.009(5)
C3 0.027(6) 0.032(6) 0.071(8) 0.000(5) 0.003(6) 0.007(5)
C4 0.021(5) 0.061(7) 0.034(6) 0.024(6) 0.007(5) 0.016(5)
C5 0.030(6) 0.070(8) 0.033(6) 0.001(6) 0.006(5) 0.021(6)
C6 0.006(5) 0.033(6) 0.056(7) 0.010(5) 0.006(5) 0.013(4)
C7 0.018(5) 0.045(6) 0.035(6) 0.008(5) -0.004(5) 0.014(5)
C8 0.036(6) 0.050(7) 0.059(8) -0.022(6) 0.006(6) 0.003(5)
C9 0.036(6) 0.031(6) 0.083(9) -0.002(6) -0.020(6) 0.013(5)
C10 0.050(7) 0.074(9) 0.046(7) -0.001(6) -0.010(6) 0.039(6)
C11 0.040(7) 0.065(8) 0.059(8) -0.016(6) -0.011(6) -0.003(6)
C12 0.042(7) 0.039(6) 0.064(8) 0.017(6) -0.008(6) -0.010(5)
C13 0.046(7) 0.085(9) 0.026(6) 0.018(6) 0.005(5) 0.011(6)
S1 0.059(2) 0.045(2) 0.038(2) -0.0061(14) 0.0011(15) -0.002(2)
O1 0.244(14) 0.108(8) 0.075(7) 0.037(6) -0.005(8) 0.097(9)
O2 0.041(5) 0.088(6) 0.081(6) -0.026(5) 0.001(4) 0.004(5)
O3 0.100(7) 0.092(7) 0.056(6) -0.035(5) 0.027(5) -0.050(6)
C20 0.053(11) 0.174(21) 0.122(17) -0.107(15) -0.007(11) -0.011(13)
F1 0.061(6) 0.244(11) 0.125(8) -0.124(8) 0.019(5) -0.045(6)
F2 0.209(14) 0.166(12) 0.136(11) 0.019(8) 0.012(9) -0.121(11)
F3 0.048(6) 0.332(17) 0.219(12) -0.197(12) 0.027(6) -0.012(8)
S2 0.015(2) 0.015(2) 0.015(2) 0.002(2) 0.002(2) 0.002(2)
O4 0.052(6) 0.074(18) 0.024(14) 0.073(7) 0.021(9) 0.053(12)
C21 0.015(2) 0.015(2) 0.015(2) 0.002(2) 0.002(2) 0.002(2)
F4 0.052(6) 0.074(18) 0.024(14) 0.073(7) 0.021(9) 0.053(12)
S3 0.0430(12) 0.0430(12) 0.0430(12) 0.0082(15) 0.0082(15) 0.0082(15)
O5 0.050(5) 0.045(5) 0.069(5) 0.019(4) 0.009(4) 0.016(4)
C22 0.053(5) 0.053(5) 0.053(5) 0.008(7) 0.008(7) 0.008(7)
F5 0.059(5) 0.095(6) 0.093(6) -0.019(4) 0.009(4) -0.017(4)
N30 0.064(5) 0.064(5) 0.064(5) 0.004(6) 0.004(6) -0.004(6)
C30 0.038(5) 0.038(5) 0.038(5) 0.007(5) 0.007(5) -0.007(5)
C31 0.077(7) 0.077(7) 0.077(7) 0.018(7) 0.018(7) -0.018(7)

loop_
_atom_site_label
_atom_site_type_symbol
_atom_site_fract_x
_atom_site_fract_y
_atom_site_fract_z
_atom_site_U_iso_or_equiv
_atom_site_thermal_displace_type
_atom_site_occupancy
_atom_site_calc_flag
_atom_site_refinement_flags
Os1 Os 0.068879(11) 0.499186(11) -0.000885(11) 0.0121(2) Uani 0.33 d P
Re1 Re 0.068879(11) 0.499186(11) -0.000885(11) 0.0121(2) Uani 0.67 d P
Se1 Se 0.06537(3) 0.56537(3) -0.06537(3) 0.0192(4) Uani 1 d S
Se2 Se 0.06534(3) 0.43316(3) 0.06356(3) 0.0177(2) Uani 1 d .
C1 C 0.1442(3) 0.4993(3) -0.0039(3) 0.029(2) Uani 1 d .
Cu1 Cu 0.25477(4) 0.51075(4) -0.02552(4) 0.0257(3) Uani 1 d .
N1 N 0.1871(3) 0.5016(2) -0.0076(2) 0.028(2) Uani 1 d .
N2 N 0.3251(2) 0.5204(3) -0.0449(3) 0.027(2) Uani 1 d .
N3 N 0.2551(3) 0.5865(3) -0.0048(3) 0.037(2) Uani 1 d .
N4 N 0.2423(3) 0.4961(3) -0.1019(3) 0.037(2) Uani 1 d .
N5 N 0.2814(2) 0.4573(3) 0.0246(3) 0.028(2) Uani 1 d .
C2 C 0.3417(3) 0.5678(3) -0.0214(4) 0.039(3) Uani 1 d .
H2A H 0.3500(3) 0.5616(3) 0.0128(4) 0.047 Uiso 1 calc R
H2B H 0.3711(3) 0.5794(3) -0.0379(4) 0.047 Uiso 1 calc R
C3 C 0.3025(3) 0.6068(3) -0.0240(4) 0.043(3) Uani 1 d .
H3A H 0.3123(3) 0.6350(3) -0.0046(4) 0.052 Uiso 1 calc R
H3B H 0.2983(3) 0.6174(3) -0.0578(4) 0.052 Uiso 1 calc R
C4 C 0.3277(3) 0.5230(4) -0.0992(3) 0.039(3) Uani 1 d .
H4A H 0.3204(3) 0.5562(4) -0.1099(3) 0.046 Uiso 1 calc R
H4B H 0.3608(3) 0.5150(4) -0.1099(3) 0.046 Uiso 1 calc R
C5 C 0.2925(3) 0.4885(4) -0.1219(3) 0.044(3) Uani 1 d .
H5A H 0.3029(3) 0.4550(4) -0.1156(3) 0.053 Uiso 1 calc R
H5B H 0.2921(3) 0.4934(4) -0.1572(3) 0.053 Uiso 1 calc R
C6 C 0.3525(3) 0.4777(3) -0.0251(3) 0.032(2) Uani 1 d .
H6A H 0.3485(3) 0.4499(3) -0.0470(3) 0.038 Uiso 1 calc R
H6B H 0.3873(3) 0.4857(3) -0.0238(3) 0.038 Uiso 1 calc R
C7 C 0.3355(3) 0.4643(3) 0.0241(3) 0.033(2) Uani 1 d .
H7A H 0.3444(3) 0.4900(3) 0.0471(3) 0.039 Uiso 1 calc R
H7B H 0.3514(3) 0.4341(3) 0.0343(3) 0.039 Uiso 1 calc R
C8 C 0.2551(3) 0.5899(4) 0.0493(4) 0.048(3) Uani 1 d .
H8A H 0.2836(12) 0.5735(20) 0.0621(4) 0.072 Uiso 1 calc R
H8B H 0.2260(11) 0.5745(20) 0.0621(4) 0.072 Uiso 1 calc R
H8C H 0.2557(23) 0.6238(4) 0.0590(4) 0.072 Uiso 1 calc R
C9 C 0.2142(3) 0.6184(3) -0.0230(4) 0.050(3) Uani 1 d .
H9A H 0.1832(3) 0.6039(12) -0.0143(19) 0.075 Uiso 1 calc R
H9B H 0.2163(13) 0.6213(18) -0.0581(4) 0.075 Uiso 1 calc R
H9C H 0.2168(13) 0.6504(7) -0.0084(17) 0.075 Uiso 1 calc R
C10 C 0.2189(4) 0.5390(4) -0.1262(4) 0.057(3) Uani 1 d .
H10A H 0.2172(21) 0.5334(11) -0.1610(4) 0.085 Uiso 1 calc R
H10B H 0.2379(13) 0.5680(6) -0.1199(19) 0.085 Uiso 1 calc R
H10C H 0.1863(9) 0.5434(14) -0.1135(17) 0.085 Uiso 1 calc R
C11 C 0.2110(4) 0.4528(4) -0.1123(4) 0.055(3) Uani 1 d .
H11A H 0.1800(9) 0.4566(11) -0.0960(19) 0.082 Uiso 1 calc R
H11B H 0.2270(11) 0.4236(5) -0.1005(21) 0.082 Uiso 1 calc R
H11C H 0.2058(19) 0.4501(14) -0.1471(4) 0.082 Uiso 1 calc R
C12 C 0.2685(4) 0.4068(3) 0.0057(4) 0.048(3) Uani 1 d .
H12A H 0.2335(4) 0.4027(9) 0.0060(21) 0.072 Uiso 1 calc R
H12B H 0.2834(18) 0.3824(3) 0.0264(13) 0.072 Uiso 1 calc R
H12C H 0.2806(19) 0.4032(8) -0.0272(9) 0.072 Uiso 1 calc R
C13 C 0.2626(4) 0.4609(4) 0.0756(3) 0.052(3) Uani 1 d .
H13A H 0.2763(19) 0.4349(15) 0.0950(7) 0.078 Uiso 1 calc R
H13B H 0.2274(4) 0.4582(24) 0.0753(4) 0.078 Uiso 1 calc R
H13C H 0.2719(21) 0.4921(10) 0.0893(9) 0.078 Uiso 1 calc R
S1 S 0.35394(11) 0.33486(11) 0.15184(10) 0.0472(8) Uani 1 d .
O1 O 0.3425(5) 0.3677(4) 0.1146(3) 0.142(5) Uani 1 d .
O2 O 0.3948(3) 0.3046(3) 0.1397(3) 0.070(2) Uani 1 d .
O3 O 0.3544(3) 0.3539(3) 0.2008(3) 0.083(3) Uani 1 d .
C20 C 0.3040(6) 0.2915(8) 0.1535(7) 0.117(7) Uani 1 d .
F1 F 0.2969(3) 0.2717(4) 0.1090(3) 0.143(4) Uani 1 d .
F2 F 0.3097(5) 0.2573(5) 0.1844(4) 0.170(7) Uani 1 d .
F3 F 0.2621(3) 0.3138(5) 0.1648(4) 0.200(7) Uani 1 d .
S2 S 0.0144(2) 0.0144(2) 0.0144(2) 0.015(2) Uani 0.50 d SP
O4 O 0.0532(22) -0.0045(18) 0.0390(17) 0.050(4) Uani 0.50 d P
C21 C 0.0233(10) 0.0233(10) 0.0233(10) 0.015(2) Uani 0.50 d SP
F4 F 0.0510(17) -0.0172(14) 0.0486(13) 0.050(4) Uani 0.50 d P
S3 S 0.11385(10) 0.11385(10) 0.11385(10) 0.0430(12) Uani 1 d S
O5 O 0.1399(2) 0.0675(2) 0.1133(3) 0.054(2) Uani 1 d .
C22 C 0.1524(4) 0.1524(4) 0.1524(4) 0.053(5) Uani 1 d S
F5 F 0.1982(2) 0.1577(3) 0.1350(2) 0.082(2) Uani 1 d .
N30 N 0.1399(4) 0.6399(4) -0.1399(4) 0.064(5) Uani 1 d S
C30 C 0.1637(4) 0.6637(4) -0.1637(4) 0.038(5) Uani 1 d S
C31 C 0.1942(4) 0.6942(4) -0.1942(4) 0.077(7) Uani 1 d S
H31A H 0.2245(33) 0.7012(32) -0.1774(65) 0.116 Uiso 0.33 calc PR
H31B H 0.1774(32) 0.7245(65) -0.2012(33) 0.116 Uiso 0.33 calc PR
H31C H 0.2012(65) 0.6774(33) -0.2245(32) 0.116 Uiso 0.33 calc PR
N31 N 0.2361(7) 0.2417(6) 0.0167(7) 0.193(8) Uiso 1 d .
C32 C 0.2320(6) 0.2538(6) -0.0296(8) 0.134(7) Uiso 1 d .
C33 C 0.2142(6) 0.2710(6) -0.0801(6) 0.137(7) Uiso 1 d .
H33A H 0.2419(7) 0.2753(43) -0.1015(15) 0.206 Uiso 1 calc R
H33B H 0.1971(39) 0.3017(23) -0.0767(9) 0.206 Uiso 1 calc R
H33C H 0.1924(35) 0.2469(21) -0.0938(20) 0.206 Uiso 1 calc R
N32 N 0.1488(9) 0.3428(9) -0.0218(10) 0.311(13) Uiso 1 d .
C34 C 0.1504(6) 0.3367(6) 0.0269(7) 0.113(5) Uiso 1 d .
C35 C 0.1717(7) 0.3138(7) 0.0767(8) 0.219(10) Uiso 1 d .
H35A H 0.1790(70) 0.2797(19) 0.0718(23) 0.329 Uiso 1 calc R
H35B H 0.1477(29) 0.3171(67) 0.1023(20) 0.329 Uiso 1 calc R
H35C H 0.2011(41) 0.3310(49) 0.0859(40) 0.329 Uiso 1 calc R

loop_
_atom_type_symbol
_atom_type_description
_atom_type_scat_dispersion_real
_atom_type_scat_dispersion_imag
_atom_type_scat_source
C C 0.0033 0.0016 'International Tables Vol C Tables 4.2.6.8 and 6.1.1.4'
H H 0.0000 0.0000 'International Tables Vol C Tables 4.2.6.8 and 6.1.1.4'
N N 0.0061 0.0033 'International Tables Vol C Tables 4.2.6.8 and 6.1.1.4'
O O 0.0106 0.0060 'International Tables Vol C Tables 4.2.6.8 and 6.1.1.4'
F F 0.0171 0.0103 'International Tables Vol C Tables 4.2.6.8 and 6.1.1.4'
S S 0.1246 0.1234 'International Tables Vol C Tables 4.2.6.8 and 6.1.1.4'
Cu Cu 0.3201 1.2651 'International Tables Vol C Tables 4.2.6.8 and 6.1.1.4'
Se Se -0.0929 2.2259 'International Tables Vol C Tables 4.2.6.8 and 6.1.1.4'
Re Re -1.0185 7.2310 'International Tables Vol C Tables 4.2.6.8 and 6.1.1.4'
Os Os -1.2165 7.6030 'International Tables Vol C Tables 4.2.6.8 and 6.1.1.4'

loop_
_geom_angle_atom_site_label_1
_geom_angle_atom_site_label_2
_geom_angle_atom_site_label_3
_geom_angle
_geom_angle_site_symmetry_1
_geom_angle_site_symmetry_3
C1 Os1 Se2 93.9(2) . .
C1 Os1 Se2 92.8(2) . 23_665
Se2 Os1 Se2 89.84(2) . 23_665
C1 Os1 Se2 91.7(2) . 20_565
Se2 Os1 Se2 89.81(2) . 20_565
Se2 Os1 Se2 175.44(3) 23_665 20_565
C1 Os1 Se1 90.5(2) . .
Se2 Os1 Se1 175.63(3) . .
Se2 Os1 Se1 90.02(2) 23_665 .
Se2 Os1 Se1 89.99(2) 20_565 .
C1 Os1 Os1 134.2(2) . 8
Se2 Os1 Os1 118.22(2) . 8
Se2 Os1 Os1 58.22(2) 23_665 8
Se2 Os1 Os1 118.16(2) 20_565 8
Se1 Os1 Os1 58.22(2) . 8
C1 Os1 Re1 134.2(2) . 8
Se2 Os1 Re1 118.22(2) . 8
Se2 Os1 Re1 58.22(2) 23_665 8
Se2 Os1 Re1 118.16(2) 20_565 8
Se1 Os1 Re1 58.22(2) . 8
Os1 Os1 Re1 0.00(2) 8 8
C1 Os1 Os1 133.4(2) . 11_455
Se2 Os1 Os1 118.19(2) . 11_455
Se2 Os1 Os1 118.20(2) 23_665 11_455
Se2 Os1 Os1 58.18(2) 20_565 11_455
Se1 Os1 Os1 58.22(2) . 11_455
Os1 Os1 Os1 60.0 8 11_455
Re1 Os1 Os1 60.0 8 11_455
C1 Os1 Re1 133.4(2) . 11_455
Se2 Os1 Re1 118.19(2) . 11_455
Se2 Os1 Re1 118.20(2) 23_665 11_455
Se2 Os1 Re1 58.18(2) 20_565 11_455
Se1 Os1 Re1 58.22(2) . 11_455
Os1 Os1 Re1 60.0 8 11_455
Re1 Os1 Re1 60.0 8 11_455
Os1 Os1 Re1 0.00(2) 11_455 11_455
C1 Os1 Os1 136.6(2) . 23_665
Se2 Os1 Os1 58.21(2) . 23_665
Se2 Os1 Os1 58.13(2) 23_665 23_665
Se2 Os1 Os1 118.04(2) 20_565 23_665
Se1 Os1 Os1 118.24(2) . 23_665
Os1 Os1 Os1 60.031(8) 8 23_665
Re1 Os1 Os1 60.031(8) 8 23_665
Os1 Os1 Os1 90.0 11_455 23_665
Re1 Os1 Os1 90.0 11_455 23_665
C1 Os1 Re1 136.6(2) . 23_665
Se2 Os1 Re1 58.21(2) . 23_665
Se2 Os1 Re1 58.13(2) 23_665 23_665
Se2 Os1 Re1 118.04(2) 20_565 23_665
Se1 Os1 Re1 118.24(2) . 23_665
Os1 Os1 Re1 60.031(8) 8 23_665
Re1 Os1 Re1 60.031(8) 8 23_665
Os1 Os1 Re1 90.0 11_455 23_665
Re1 Os1 Re1 90.0 11_455 23_665
Os1 Os1 Re1 0.00(2) 23_665 23_665
C1 Os1 Os1 135.8(2) . 20_565
Se2 Os1 Os1 58.18(2) . 20_565
Se2 Os1 Os1 118.06(2) 23_665 20_565
Se2 Os1 Os1 58.12(2) 20_565 20_565
Se1 Os1 Os1 118.24(2) . 20_565
Os1 Os1 Os1 90.0 8 20_565
Re1 Os1 Os1 90.0 8 20_565
Os1 Os1 Os1 60.031(8) 11_455 20_565
Re1 Os1 Os1 60.031(8) 11_455 20_565
Os1 Os1 Os1 59.94(2) 23_665 20_565
Re1 Os1 Os1 59.94(2) 23_665 20_565
C1 Re1 Se2 93.9(2) . .
C1 Re1 Se2 92.8(2) . 23_665
Se2 Re1 Se2 89.84(2) . 23_665
C1 Re1 Se2 91.7(2) . 20_565
Se2 Re1 Se2 89.81(2) . 20_565
Se2 Re1 Se2 175.44(3) 23_665 20_565
C1 Re1 Se1 90.5(2) . .
Se2 Re1 Se1 175.63(3) . .
Se2 Re1 Se1 90.02(2) 23_665 .
Se2 Re1 Se1 89.99(2) 20_565 .
C1 Re1 Os1 134.2(2) . 8
Se2 Re1 Os1 118.22(2) . 8
Se2 Re1 Os1 58.22(2) 23_665 8
Se2 Re1 Os1 118.16(2) 20_565 8
Se1 Re1 Os1 58.22(2) . 8
C1 Re1 Re1 134.2(2) . 8
Se2 Re1 Re1 118.22(2) . 8
Se2 Re1 Re1 58.22(2) 23_665 8
Se2 Re1 Re1 118.16(2) 20_565 8
Se1 Re1 Re1 58.22(2) . 8
Os1 Re1 Re1 0.00(2) 8 8
C1 Re1 Os1 133.4(2) . 11_455
Se2 Re1 Os1 118.19(2) . 11_455
Se2 Re1 Os1 118.20(2) 23_665 11_455
Se2 Re1 Os1 58.18(2) 20_565 11_455
Se1 Re1 Os1 58.22(2) . 11_455
Os1 Re1 Os1 60.0 8 11_455
Re1 Re1 Os1 60.0 8 11_455
C1 Re1 Re1 133.4(2) . 11_455
Se2 Re1 Re1 118.19(2) . 11_455
Se2 Re1 Re1 118.20(2) 23_665 11_455
Se2 Re1 Re1 58.18(2) 20_565 11_455
Se1 Re1 Re1 58.22(2) . 11_455
Os1 Re1 Re1 60.0 8 11_455
Re1 Re1 Re1 60.0 8 11_455
Os1 Re1 Re1 0.00(2) 11_455 11_455
C1 Re1 Os1 136.6(2) . 23_665
Se2 Re1 Os1 58.21(2) . 23_665
Se2 Re1 Os1 58.13(2) 23_665 23_665
Se2 Re1 Os1 118.04(2) 20_565 23_665
Se1 Re1 Os1 118.24(2) . 23_665
Os1 Re1 Os1 60.031(8) 8 23_665
Re1 Re1 Os1 60.031(8) 8 23_665
Os1 Re1 Os1 90.0 11_455 23_665
Re1 Re1 Os1 90.0 11_455 23_665
C1 Re1 Re1 136.6(2) . 23_665
Se2 Re1 Re1 58.21(2) . 23_665
Se2 Re1 Re1 58.13(2) 23_665 23_665
Se2 Re1 Re1 118.04(2) 20_565 23_665
Se1 Re1 Re1 118.24(2) . 23_665
Os1 Re1 Re1 60.031(8) 8 23_665
Re1 Re1 Re1 60.031(8) 8 23_665
Os1 Re1 Re1 90.0 11_455 23_665
Re1 Re1 Re1 90.0 11_455 23_665
Os1 Re1 Re1 0.00(2) 23_665 23_665
C1 Re1 Os1 135.8(2) . 20_565
Se2 Re1 Os1 58.18(2) . 20_565
Se2 Re1 Os1 118.06(2) 23_665 20_565
Se2 Re1 Os1 58.12(2) 20_565 20_565
Se1 Re1 Os1 118.24(2) . 20_565
Os1 Re1 Os1 90.0 8 20_565
Re1 Re1 Os1 90.0 8 20_565
Os1 Re1 Os1 60.031(8) 11_455 20_565
Re1 Re1 Os1 60.031(8) 11_455 20_565
Os1 Re1 Os1 59.94(2) 23_665 20_565
Re1 Re1 Os1 59.94(2) 23_665 20_565
Re1 Se1 Os1 0.00(2) 11_455 11_455
Re1 Se1 Re1 63.55(3) 11_455 8
Os1 Se1 Re1 63.55(3) 11_455 8
Re1 Se1 Os1 63.55(3) 11_455 8
Os1 Se1 Os1 63.55(3) 11_455 8
Re1 Se1 Os1 0.00(2) 8 8
Re1 Se1 Os1 63.55(3) 11_455 .
Os1 Se1 Os1 63.55(3) 11_455 .
Re1 Se1 Os1 63.55(3) 8 .
Os1 Se1 Os1 63.55(3) 8 .
Re1 Se1 Re1 63.55(3) 11_455 .
Os1 Se1 Re1 63.55(3) 11_455 .
Re1 Se1 Re1 63.55(3) 8 .
Os1 Se1 Re1 63.55(3) 8 .
Os1 Se1 Re1 0.00(2) . .
Re1 Se2 Os1 0.00(2) . .
Re1 Se2 Re1 63.69(2) . 20_565
Os1 Se2 Re1 63.69(2) . 20_565
Re1 Se2 Os1 63.69(2) . 20_565
Os1 Se2 Os1 63.69(2) . 20_565
Re1 Se2 Os1 0.00(2) 20_565 20_565
Re1 Se2 Re1 63.68(2) . 23_665
Os1 Se2 Re1 63.68(2) . 23_665
Re1 Se2 Re1 63.59(2) 20_565 23_665
Os1 Se2 Re1 63.59(2) 20_565 23_665
Re1 Se2 Os1 63.68(2) . 23_665
Os1 Se2 Os1 63.68(2) . 23_665
Re1 Se2 Os1 63.59(2) 20_565 23_665
Os1 Se2 Os1 63.59(2) 20_565 23_665
Re1 Se2 Os1 0.00(2) 23_665 23_665
N1 C1 Os1 176.1(8) . .
N1 C1 Re1 176.1(8) . .
Os1 C1 Re1 0.00(2) . .
N1 Cu1 N2 179.3(3) . .
N1 Cu1 N5 94.3(3) . .
N2 Cu1 N5 86.2(3) . .
N1 Cu1 N3 93.6(3) . .
N2 Cu1 N3 86.5(3) . .
N5 Cu1 N3 119.3(3) . .
N1 Cu1 N4 94.0(3) . .
N2 Cu1 N4 85.4(3) . .
N5 Cu1 N4 123.4(3) . .
N3 Cu1 N4 115.9(3) . .
C1 N1 Cu1 169.2(7) . .
C4 N2 C6 112.0(7) . .
C4 N2 C2 111.6(7) . .
C6 N2 C2 111.3(7) . .
C4 N2 Cu1 108.5(5) . .
C6 N2 Cu1 106.4(5) . .
C2 N2 Cu1 106.7(5) . .
C8 N3 C9 107.2(7) . .
C8 N3 C3 109.0(7) . .
C9 N3 C3 108.2(7) . .
C8 N3 Cu1 108.9(6) . .
C9 N3 Cu1 118.0(6) . .
C3 N3 Cu1 105.5(5) . .
C11 N4 C5 110.4(8) . .
C11 N4 C10 107.0(8) . .
C5 N4 C10 109.9(8) . .
C11 N4 Cu1 115.1(6) . .
C5 N4 Cu1 103.7(5) . .
C10 N4 Cu1 110.7(6) . .
C13 N5 C7 110.1(7) . .
C13 N5 C12 107.4(7) . .
C7 N5 C12 110.1(7) . .
C13 N5 Cu1 116.0(6) . .
C7 N5 Cu1 104.1(5) . .
C12 N5 Cu1 109.0(5) . .
C3 C2 N2 111.6(7) . .
N3 C3 C2 109.5(7) . .
C5 C4 N2 110.8(7) . .
C4 C5 N4 110.8(8) . .
C7 C6 N2 111.6(7) . .
C6 C7 N5 110.9(7) . .
O1 S1 O2 112.2(6) . .
O1 S1 O3 116.7(6) . .
O2 S1 O3 114.8(5) . .
O1 S1 C20 105.8(9) . .
O2 S1 C20 102.5(7) . .
O3 S1 C20 102.8(6) . .
F2 C20 F3 106.8(18) . .
F2 C20 F1 108.9(18) . .
F3 C20 F1 105.6(14) . .
F2 C20 S1 113.9(14) . .
F3 C20 S1 110.8(14) . .
F1 C20 S1 110.4(13) . .
O4 S2 O4 95.6(35) 9 5
O4 S2 O4 95.6(35) 9 .
O4 S2 O4 95.6(35) 5 .
O4 S2 S2 121.2(26) 9 13
O4 S2 S2 121.2(26) 5 13
O4 S2 S2 121.2(26) . 13
O4 S2 F4 13.7(32) 9 9
O4 S2 F4 92.8(24) 5 9
O4 S2 F4 109.2(26) . 9
S2 S2 F4 112.5(18) 13 9
O4 S2 F4 92.8(24) 9 .
O4 S2 F4 109.2(26) 5 .
O4 S2 F4 13.7(32) . .
S2 S2 F4 112.5(18) 13 .
F4 S2 F4 106.3(20) 9 .
O4 S2 F4 109.2(26) 9 5
O4 S2 F4 13.7(32) 5 5
O4 S2 F4 92.8(24) . 5
S2 S2 F4 112.5(18) 13 5
F4 S2 F4 106.3(20) 9 5
F4 S2 F4 106.3(20) . 5
O4 S2 C21 121.2(26) 9 13
O4 S2 C21 121.2(26) 5 13
O4 S2 C21 121.2(26) . 13
S2 S2 C21 0.0(18) 13 13
F4 S2 C21 112.5(18) 9 13
F4 S2 C21 112.5(18) . 13
F4 S2 C21 112.5(18) 5 13
C21 O4 S2 17.5(26) . .
O4 C21 O4 114.6(31) 9 5
O4 C21 O4 114.6(31) 9 .
O4 C21 O4 114.6(31) 5 .
O4 C21 F4 13.1(36) 9 9
O4 C21 F4 105.6(34) 5 9
O4 C21 F4 127.7(35) . 9
O4 C21 F4 105.6(34) 9 .
O4 C21 F4 127.7(35) 5 .
O4 C21 F4 13.1(36) . .
F4 C21 F4 118.3(12) 9 .
O4 C21 F4 127.7(35) 9 5
O4 C21 F4 13.1(36) 5 5
O4 C21 F4 105.6(34) . 5
F4 C21 F4 118.3(12) 9 5
F4 C21 F4 118.3(12) . 5
O4 C21 S2 103.7(41) 9 13
O4 C21 S2 103.6(41) 5 13
O4 C21 S2 103.6(41) . 13
F4 C21 S2 97.6(27) 9 13
F4 C21 S2 97.6(26) . 13
F4 C21 S2 97.6(26) 5 13
C21 F4 S2 14.9(19) . .
O5 S3 O5 115.0(3) 9 .
O5 S3 O5 115.0(3) 9 5
O5 S3 O5 115.0(3) . 5
O5 S3 C22 103.1(4) 9 .
O5 S3 C22 103.1(4) . .
O5 S3 C22 103.1(4) 5 .
F5 C22 F5 105.5(10) 9 5
F5 C22 F5 105.4(10) 9 .
F5 C22 F5 105.4(10) 5 .
F5 C22 S3 113.2(9) 9 .
F5 C22 S3 113.3(9) 5 .
F5 C22 S3 113.2(9) . .
N30 C30 C31 180.0(10) . .
N31 C32 C33 165.7(19) . .
N32 C34 C35 154.2(20) . .

loop_
_geom_bond_atom_site_label_1
_geom_bond_atom_site_label_2
_geom_bond_distance
_geom_bond_site_symmetry_2
Os1 C1 2.050(9) .
Os1 Se2 2.5126(9) .
Os1 Se2 2.5137(8) 23_665
Os1 Se2 2.5150(8) 20_565
Os1 Se1 2.5162(11) .
Os1 Os1 2.6498(5) 8
Os1 Re1 2.6498(5) 8
Os1 Os1 2.6498(5) 11_455
Os1 Re1 2.6498(5) 11_455
Os1 Os1 2.6522(5) 23_665
Os1 Re1 2.6522(5) 23_665
Os1 Os1 2.6522(5) 20_565
Re1 C1 2.050(9) .
Re1 Se2 2.5126(9) .
Re1 Se2 2.5137(8) 23_665
Re1 Se2 2.5150(8) 20_565
Re1 Se1 2.5162(11) .
Re1 Os1 2.6498(5) 8
Re1 Re1 2.6498(5) 8
Re1 Os1 2.6498(5) 11_455
Re1 Re1 2.6498(5) 11_455
Re1 Os1 2.6522(5) 23_665
Re1 Re1 2.6522(5) 23_665
Re1 Os1 2.6522(5) 20_565
Se1 Re1 2.5161(11) 11_455
Se1 Os1 2.5161(11) 11_455
Se1 Re1 2.5161(11) 8
Se1 Os1 2.5161(11) 8
Se2 Re1 2.5138(8) 20_565
Se2 Os1 2.5138(8) 20_565
Se2 Re1 2.5150(8) 23_665
Se2 Os1 2.5150(8) 23_665
C1 N1 1.173(11) .
Cu1 N1 1.922(7) .
Cu1 N2 2.001(6) .
Cu1 N5 2.122(7) .
Cu1 N3 2.137(8) .
Cu1 N4 2.144(8) .
N2 C4 1.481(10) .
N2 C6 1.484(10) .
N2 C2 1.508(10) .
N3 C8 1.476(11) .
N3 C9 1.495(10) .
N3 C3 1.497(11) .
N4 C11 1.480(11) .
N4 C5 1.484(10) .
N4 C10 1.487(11) .
N5 C13 1.480(10) .
N5 C7 1.483(10) .
N5 C12 1.509(11) .
C2 C3 1.507(11) .
C4 C5 1.478(12) .
C6 C7 1.462(11) .
S1 O1 1.386(9) .
S1 O2 1.423(7) .
S1 O3 1.429(7) .
S1 C20 1.80(2) .
C20 F2 1.27(2) .
C20 F3 1.33(2) .
C20 F1 1.34(2) .
S2 O4 1.35(5) 9
S2 O4 1.35(5) 5
S2 O4 1.35(5) .
S2 S2 1.36(2) 13
S2 F4 1.61(3) 9
S2 F4 1.61(3) .
S2 F4 1.61(3) 5
S2 C21 1.78(4) 13
O4 C21 1.19(5) .
C21 O4 1.19(5) 9
C21 O4 1.19(5) 5
C21 F4 1.50(3) 9
C21 F4 1.50(3) .
C21 F4 1.50(3) 5
C21 S2 1.78(4) 13
S3 O5 1.447(6) 9
S3 O5 1.447(6) .
S3 O5 1.447(6) 5
S3 C22 1.82(2) .
C22 F5 1.340(9) 9
C22 F5 1.340(9) 5
C22 F5 1.341(9) .
N30 C30 1.12(2) .
C30 C31 1.44(2) .
N31 C32 1.31(2) .
C32 C33 1.53(2) .
N32 C34 1.33(3) .
C34 C35 1.60(2) .
